data_4105110
loop_
_publ_author_name
'Antoine Eloi'
'Fran\,coise Rose-Munch'
'Eric Rose'

_publ_contact_author_address
; 
Laboratoire de Chimie Organique, Equipe Synthese Organique et 
Organometallique, Universite Pierre et Marie Curie, UMR 7611
4 place Jussieu, 75252 Paris cedex 05, France
;
_publ_contact_author_email francoise.rose@upmc.fr
_publ_contact_author_fax '00 33 (0) 1 44 27 55 04 '
_publ_contact_author_name 'F. Rose-Munch'
_publ_contact_author_phone '00 33 (0) 1 44 27 62 35'
_publ_section_title
;
 Resolution of Planar Chiral Cationic (\h6-Arene)tricarbonylmanganese
 Complexes
;
_journal_name_full 'Journal of the American Chemical Society'
_journal_page_first 14178
_journal_page_last 14179
_journal_paper_doi 10.1021/ja905712k
_journal_volume 131
_journal_year 2009
_chemical_absolute_configuration ad
_chemical_formula_moiety 'C21 H25 Mn1 O5'
_chemical_formula_sum 'C21 H25 Mn O5'
_chemical_formula_weight 412.35
_space_group_IT_number 4
_symmetry_cell_setting monoclinic
_symmetry_space_group_name_Hall 'P 2yb'
_symmetry_space_group_name_H-M 'P 1 21 1'
_atom_sites_solution_hydrogens geom
_atom_sites_solution_primary direct
_audit_creation_date 08-07-10
_audit_creation_method CRYSTALS_ver_12.85
_cell_angle_alpha 90
_cell_angle_beta 91.739(11)
_cell_angle_gamma 90
_cell_formula_units_Z 2
_cell_length_a 7.3987(11)
_cell_length_b 9.9340(12)
_cell_length_c 13.8457(19)
_cell_measurement_reflns_used 148
_cell_measurement_temperature 200
_cell_measurement_theta_max 23
_cell_measurement_theta_min 3
_cell_volume 1017.2(2)
_computing_cell_refinement 'Dirax/lsq (Duisenberg & Schreurs, 1989-2000)'
_computing_data_collection 'COLLECT (Nonius, 1997-2001).'
_computing_data_reduction 'EvalCCD (Duisenberg & Schreurs 1990-2000)'
_computing_molecular_graphics 'CAMERON (Watkin et al., 1996)'
_computing_publication_material 'CRYSTALS (Betteridge et al., 2003)'
_computing_structure_refinement 'CRYSTALS (Betteridge et al., 2003)'
_computing_structure_solution 'SHELXS 86 (Sheldrick, 1986)'
_diffrn_ambient_temperature 200
_diffrn_measured_fraction_theta_full 0.995
_diffrn_measured_fraction_theta_max 0.994
_diffrn_measurement_device 'Nonius KappaCCD'
_diffrn_measurement_device_type Area
_diffrn_measurement_method '\f & \w scans'
_diffrn_radiation_monochromator graphite
_diffrn_radiation_type 'Mo K\a'
_diffrn_radiation_wavelength 0.71073
_diffrn_reflns_av_R_equivalents 0.026
_diffrn_reflns_limit_h_max 10
_diffrn_reflns_limit_h_min -10
_diffrn_reflns_limit_k_max 13
_diffrn_reflns_limit_k_min -13
_diffrn_reflns_limit_l_max 19
_diffrn_reflns_limit_l_min -19
_diffrn_reflns_number 19660
_diffrn_reflns_theta_full 28.199
_diffrn_reflns_theta_max 29.999
_diffrn_reflns_theta_min 3.434
_diffrn_standards_number 0
_exptl_absorpt_coefficient_mu 0.676
_exptl_absorpt_correction_T_max 0.88
_exptl_absorpt_correction_T_min 0.86
_exptl_absorpt_correction_type multi-scan
_exptl_absorpt_process_details 'SADABS (Siemens, 1996)'
_exptl_crystal_colour yellow
_exptl_crystal_density_diffrn 1.346
_exptl_crystal_description block
_exptl_crystal_F_000 432
_exptl_crystal_size_max 0.30
_exptl_crystal_size_mid 0.24
_exptl_crystal_size_min 0.19
_refine_diff_density_max 0.40
_refine_diff_density_min -0.42
_refine_ls_abs_structure_details 'Flack (1983), 2733 Friedel-pairs'
_refine_ls_abs_structure_Flack 0.073(14)
_refine_ls_extinction_method none
_refine_ls_goodness_of_fit_ref 1.0793
_refine_ls_hydrogen_treatment refU
_refine_ls_matrix_type full
_refine_ls_number_parameters 245
_refine_ls_number_reflns 5192
_refine_ls_number_restraints 1
_refine_ls_R_factor_all 0.0308
_refine_ls_R_factor_gt 0.0258
_refine_ls_shift/su_max 0.006819
_refine_ls_structure_factor_coef F
_refine_ls_weighting_details
;
 Method, part 1, Chebychev polynomial, (Watkin, 1994, Prince, 1982) 
 [weight] = 1.0/[A~0~*T~0~(x)+A~1~*T~1~(x) ... +A~n-1~]*T~n-1~(x)] 
 where A~i~ are the Chebychev coefficients listed below and x= Fcalc/Fmax 
 Method = Robust Weighting (Prince, 1982) 
 W = [weight] * [1-(deltaF/6*sigmaF)^2^]^2^ 
 A~i~ are: 
 0.754 0.231 0.494 
;
_refine_ls_weighting_scheme calc
_refine_ls_wR_factor_all 0.0338
_refine_ls_wR_factor_gt 0.0298
_refine_ls_wR_factor_ref 0.0293
_reflns_limit_h_max 10
_reflns_limit_h_min -10
_reflns_limit_k_max 13
_reflns_limit_k_min -13
_reflns_limit_l_max 19
_reflns_limit_l_min 0
_reflns_number_gt 5337
_reflns_number_total 5838
_reflns_threshold_expression I>2.0\s(I)
_oxford_refine_ls_r_factor_ref 0.0250
_oxford_reflns_number_all 5832
_oxford_reflns_threshold_expression_ref I>3.0\s(I)
_cod_data_source_file ja905712k_si_002.cif
_cod_data_source_block 1
_cod_depositor_comments
;
The following automatic conversions were performed:

'_refine_ls_hydrogen_treatment' value 'refu' changed to 'refU'
according to the built-in table from CIF Core dictionary named
'cif_core.dic' version 2.4.1 from 2010-06-29.

Automatic conversion script
Id: cif_fix_values 1715 2011-07-08 13:25:40Z adriana 
;
_cod_original_sg_symbol_H-M 'P 1 21 1 '
_cod_original_formula_sum 'C21 H25 Mn1 O5'
_cod_database_code 4105110

loop_
_symmetry_equiv_pos_as_xyz
x,y,z
-x,y+1/2,-z

loop_
_atom_site_label
_atom_site_type_symbol
_atom_site_fract_x
_atom_site_fract_y
_atom_site_fract_z
_atom_site_U_iso_or_equiv
_atom_site_occupancy
_atom_site_adp_type
Mn1 Mn 0.44695(2) 0.59848(6) 0.111708(13) 0.0240 1.0000 Uani
C1 C 0.38355(18) 0.53418(14) 0.26091(9) 0.0228 1.0000 Uani
C2 C 0.29987(18) 0.65919(14) 0.24206(10) 0.0243 1.0000 Uani
C3 C 0.18928(18) 0.67482(15) 0.15565(10) 0.0274 1.0000 Uani
C4 C 0.15943(17) 0.56074(15) 0.09431(9) 0.0268 1.0000 Uani
C5 C 0.24114(18) 0.43663(15) 0.11999(9) 0.0246 1.0000 Uani
C6 C 0.29001(17) 0.40580(13) 0.22560(9) 0.0210 1.0000 Uani
C7 C 0.05480(19) 0.5786(2) -0.00136(10) 0.0376 1.0000 Uani
C8 C 0.4650(2) 0.77142(18) 0.37001(13) 0.0390 1.0000 Uani
C9 C 0.12570(16) 0.36206(13) 0.28561(8) 0.0196 1.0000 Uani
C10 C 0.16997(17) 0.33193(13) 0.39313(9) 0.0212 1.0000 Uani
C11 C 0.06966(18) 0.20230(14) 0.41924(9) 0.0236 1.0000 Uani
C12 C 0.19298(19) 0.09301(19) 0.37302(11) 0.0346 1.0000 Uani
C13 C 0.1573(2) 0.11122(18) 0.26179(11) 0.0345 1.0000 Uani
C14 C 0.02325(18) 0.23121(14) 0.25602(9) 0.0246 1.0000 Uani
C15 C -0.09610(18) 0.20549(14) 0.34585(9) 0.0243 1.0000 Uani
C16 C -0.2317(2) 0.31889(18) 0.36731(12) 0.0339 1.0000 Uani
C17 C -0.2032(2) 0.07279(17) 0.33954(11) 0.0388 1.0000 Uani
C18 C 0.0352(2) 0.18542(18) 0.52665(11) 0.0370 1.0000 Uani
C19 C 0.6262(2) 0.47486(19) 0.11032(13) 0.0344 1.0000 Uani
C20 C 0.5999(3) 0.74016(19) 0.13088(13) 0.0370 1.0000 Uani
C21 C 0.4609(2) 0.62545(16) -0.01802(11) 0.0338 1.0000 Uani
O1 O 0.33066(16) 0.77536(11) 0.29286(8) 0.0324 1.0000 Uani
O2 O 0.27146(16) 0.39558(12) 0.44709(7) 0.0321 1.0000 Uani
O19 O 0.7410(2) 0.39659(18) 0.10893(14) 0.0594 1.0000 Uani
O20 O 0.7006(3) 0.82803(18) 0.14140(14) 0.0634 1.0000 Uani
O21 O 0.4752(2) 0.64027(16) -0.09976(9) 0.0515 1.0000 Uani
H11 H 0.4968 0.5296 0.2950 0.0550(13) 1.0000 Uiso
H31 H 0.1370 0.7589 0.1395 0.0550(13) 1.0000 Uiso
H51 H 0.2658 0.3717 0.0714 0.0550(13) 1.0000 Uiso
H61 H 0.3762 0.3342 0.2275 0.0550(13) 1.0000 Uiso
H71 H 0.0465 0.4942 -0.0339 0.0550(13) 1.0000 Uiso
H72 H 0.1173 0.6408 -0.0405 0.0550(13) 1.0000 Uiso
H73 H -0.0624 0.6112 0.0104 0.0550(13) 1.0000 Uiso
H81 H 0.4740 0.8572 0.3996 0.0550(13) 1.0000 Uiso
H82 H 0.5787 0.7470 0.3448 0.0550(13) 1.0000 Uiso
H83 H 0.4314 0.7063 0.4167 0.0550(13) 1.0000 Uiso
H91 H 0.0407 0.4332 0.2831 0.0550(13) 1.0000 Uiso
H121 H 0.3166 0.1077 0.3900 0.0550(13) 1.0000 Uiso
H122 H 0.1593 0.0046 0.3931 0.0550(13) 1.0000 Uiso
H131 H 0.2660 0.1314 0.2301 0.0550(13) 1.0000 Uiso
H132 H 0.1048 0.0319 0.2339 0.0550(13) 1.0000 Uiso
H141 H -0.0435 0.2371 0.1965 0.0550(13) 1.0000 Uiso
H161 H -0.3288 0.3157 0.3210 0.0550(13) 1.0000 Uiso
H162 H -0.2772 0.3057 0.4302 0.0550(13) 1.0000 Uiso
H163 H -0.1725 0.4029 0.3644 0.0550(13) 1.0000 Uiso
H171 H -0.3008 0.0816 0.2939 0.0550(13) 1.0000 Uiso
H172 H -0.2486 0.0512 0.4011 0.0550(13) 1.0000 Uiso
H173 H -0.1255 0.0019 0.3196 0.0550(13) 1.0000 Uiso
H181 H -0.0272 0.1025 0.5366 0.0550(13) 1.0000 Uiso
H182 H 0.1472 0.1835 0.5620 0.0550(13) 1.0000 Uiso
H183 H -0.0364 0.2576 0.5482 0.0550(13) 1.0000 Uiso

loop_
_atom_site_aniso_label
_atom_site_aniso_U_11
_atom_site_aniso_U_22
_atom_site_aniso_U_33
_atom_site_aniso_U_23
_atom_site_aniso_U_13
_atom_site_aniso_U_12
Mn1 0.02256(8) 0.02669(8) 0.02302(8) 0.00645(8) 0.00548(5) -0.00050(9)
C1 0.0210(6) 0.0250(6) 0.0226(5) 0.0038(4) 0.0024(4) 0.0010(4)
C2 0.0231(6) 0.0248(6) 0.0254(6) 0.0029(4) 0.0057(4) 0.0016(5)
C3 0.0248(6) 0.0274(6) 0.0300(6) 0.0082(5) 0.0026(5) 0.0056(5)
C4 0.0227(5) 0.0363(7) 0.0214(5) 0.0082(4) 0.0021(4) -0.0004(4)
C5 0.0265(6) 0.0292(6) 0.0182(5) 0.0028(4) 0.0045(4) -0.0025(5)
C6 0.0226(5) 0.0214(5) 0.0194(5) 0.0032(4) 0.0046(4) 0.0019(4)
C7 0.0299(6) 0.0580(12) 0.0245(6) 0.0136(7) -0.0032(4) -0.0006(7)
C8 0.0414(8) 0.0378(8) 0.0375(8) -0.0065(6) -0.0029(6) -0.0010(6)
C9 0.0223(5) 0.0192(5) 0.0176(5) 0.0023(4) 0.0031(4) 0.0017(4)
C10 0.0230(5) 0.0220(5) 0.0187(5) 0.0009(4) 0.0035(4) 0.0026(4)
C11 0.0270(6) 0.0233(6) 0.0204(5) 0.0053(4) -0.0013(4) -0.0027(4)
C12 0.0378(6) 0.0216(5) 0.0444(7) 0.0043(7) -0.0009(5) 0.0076(7)
C13 0.0437(7) 0.0229(7) 0.0375(6) -0.0071(6) 0.0111(5) 0.0004(6)
C14 0.0300(6) 0.0261(6) 0.0178(5) 0.0001(4) 0.0011(4) -0.0038(5)
C15 0.0262(6) 0.0276(6) 0.0191(5) 0.0027(4) -0.0008(4) -0.0050(5)
C16 0.0240(6) 0.0443(8) 0.0337(7) 0.0052(6) 0.0065(5) 0.0018(6)
C17 0.0430(7) 0.0419(10) 0.0312(7) 0.0044(6) -0.0028(5) -0.0206(7)
C18 0.0445(8) 0.0430(8) 0.0233(6) 0.0116(6) -0.0021(5) -0.0121(7)
C19 0.0264(7) 0.0397(8) 0.0378(8) 0.0122(6) 0.0100(6) 0.0008(6)
C20 0.0397(8) 0.0387(8) 0.0330(8) 0.0037(6) 0.0097(6) -0.0065(7)
C21 0.0316(6) 0.0389(10) 0.0315(7) 0.0074(5) 0.0088(5) -0.0019(5)
O1 0.0379(5) 0.0230(5) 0.0363(6) -0.0027(4) -0.0005(4) 0.0034(4)
O2 0.0393(6) 0.0341(5) 0.0228(4) -0.0035(4) -0.0009(4) -0.0091(4)
O19 0.0381(7) 0.0558(9) 0.0853(12) 0.0242(8) 0.0214(7) 0.0160(6)
O20 0.0681(11) 0.0564(9) 0.0666(10) -0.0039(8) 0.0151(8) -0.0335(8)
O21 0.0600(8) 0.0653(9) 0.0299(6) 0.0112(5) 0.0150(5) -0.0060(6)

loop_
_atom_type_symbol
_atom_type_scat_dispersion_real
_atom_type_scat_dispersion_imag
_atom_type_scat_Cromer_Mann_a1
_atom_type_scat_Cromer_Mann_b1
_atom_type_scat_Cromer_Mann_a2
_atom_type_scat_Cromer_Mann_b2
_atom_type_scat_Cromer_Mann_a3
_atom_type_scat_Cromer_Mann_b3
_atom_type_scat_Cromer_Mann_a4
_atom_type_scat_Cromer_Mann_b4
_atom_type_scat_Cromer_Mann_c
_atom_type_scat_source
C 0.0033 0.0016 2.3100 20.8439 1.0200 10.2075 1.5886 0.5687 0.8650 51.6512 0.2156 'International Tables Vol C 4.2.6.8 and 6.1.1.4'
H 0.0000 0.0000 0.4930 10.5109 0.3229 26.1257 0.1402 3.1424 0.0408 57.7998 0.0030 'International Tables Vol C 4.2.6.8 and 6.1.1.4'
O 0.0106 0.0060 3.0485 13.2771 2.2868 5.7011 1.5463 0.3239 0.8670 32.9089 0.2508 'International Tables Vol C 4.2.6.8 and 6.1.1.4'
Mn 0.3368 0.7283 11.2819 5.3409 7.3573 0.3432 3.0193 17.8674 2.2441 83.7543 1.0896 'International Tables Vol C 4.2.6.8 and 6.1.1.4'

loop_
_geom_angle_atom_site_label_1
_geom_angle_atom_site_label_2
_geom_angle_atom_site_label_3
_geom_angle
_geom_angle_publ_flag
C1 Mn1 C2 36.95(5) yes
C1 Mn1 C3 68.04(5) yes
C2 Mn1 C3 38.32(5) yes
C1 Mn1 C4 79.61(5) yes
C2 Mn1 C4 68.49(5) yes
C3 Mn1 C4 38.62(6) yes
C1 Mn1 C5 65.17(5) yes
C2 Mn1 C5 78.51(5) yes
C3 Mn1 C5 68.06(5) yes
C4 Mn1 C5 37.58(5) yes
C1 Mn1 C19 89.44(6) yes
C2 Mn1 C19 124.84(7) yes
C3 Mn1 C19 153.76(6) yes
C4 Mn1 C19 126.83(7) yes
C5 Mn1 C19 90.75(7) yes
C1 Mn1 C20 103.54(7) yes
C2 Mn1 C20 89.38(7) yes
C3 Mn1 C20 103.76(7) yes
C4 Mn1 C20 138.93(7) yes
C5 Mn1 C20 167.64(6) yes
C1 Mn1 C21 167.67(6) yes
C2 Mn1 C21 143.66(6) yes
C3 Mn1 C21 107.66(6) yes
C4 Mn1 C21 90.03(6) yes
C5 Mn1 C21 102.52(6) yes
C19 Mn1 C20 94.24(8) yes
C19 Mn1 C21 91.49(7) yes
C20 Mn1 C21 88.66(7) yes
Mn1 C1 C2 71.27(8) yes
Mn1 C1 C6 92.80(8) yes
C2 C1 C6 119.04(11) yes
Mn1 C1 H11 105.5 no
C2 C1 H11 120.7 no
C6 C1 H11 120.2 no
Mn1 C2 C1 71.78(8) yes
Mn1 C2 C3 68.48(8) yes
C1 C2 C3 119.04(12) yes
Mn1 C2 O1 124.73(10) yes
C1 C2 O1 125.70(12) yes
C3 C2 O1 114.76(12) yes
Mn1 C3 C2 73.20(8) yes
Mn1 C3 C4 71.06(8) yes
C2 C3 C4 118.87(12) yes
Mn1 C3 H31 127.1 no
C2 C3 H31 120.8 no
C4 C3 H31 120.4 no
Mn1 C4 C3 70.32(8) yes
Mn1 C4 C5 73.26(8) yes
C3 C4 C5 119.00(12) yes
Mn1 C4 C7 123.21(9) yes
C3 C4 C7 119.31(13) yes
C5 C4 C7 121.46(14) yes
Mn1 C5 C4 69.16(8) yes
Mn1 C5 C6 92.98(8) yes
C4 C5 C6 120.19(11) yes
Mn1 C5 H51 107.9 no
C4 C5 H51 120.1 no
C6 C5 H51 119.7 no
C5 C6 C1 103.37(10) yes
C5 C6 C9 113.67(10) yes
C1 C6 C9 114.65(10) yes
C5 C6 H61 108.3 no
C1 C6 H61 108.5 no
C9 C6 H61 108.0 no
C4 C7 H71 109.4 no
C4 C7 H72 109.1 no
H71 C7 H72 109.1 no
C4 C7 H73 109.6 no
H71 C7 H73 109.7 no
H72 C7 H73 109.8 no
O1 C8 H81 109.6 no
O1 C8 H82 109.5 no
H81 C8 H82 109.6 no
O1 C8 H83 109.5 no
H81 C8 H83 109.5 no
H82 C8 H83 109.1 no
C6 C9 C10 115.02(10) yes
C6 C9 C14 118.42(10) yes
C10 C9 C14 100.35(9) yes
C6 C9 H91 107.6 no
C10 C9 H91 107.5 no
C14 C9 H91 107.3 no
C9 C10 C11 107.45(10) yes
C9 C10 O2 126.78(12) yes
C11 C10 O2 125.71(11) yes
C10 C11 C12 101.15(11) yes
C10 C11 C15 101.80(9) yes
C12 C11 C15 101.70(10) yes
C10 C11 C18 114.72(11) yes
C12 C11 C18 116.01(12) yes
C15 C11 C18 118.88(12) yes
C11 C12 C13 103.83(11) yes
C11 C12 H121 111.2 no
C13 C12 H121 111.0 no
C11 C12 H122 110.9 no
C13 C12 H122 110.8 no
H121 C12 H122 109.1 no
C12 C13 C14 103.17(11) yes
C12 C13 H131 111.1 no
C14 C13 H131 111.3 no
C12 C13 H132 111.0 no
C14 C13 H132 111.1 no
H131 C13 H132 109.1 no
C13 C14 C9 108.86(11) yes
C13 C14 C15 102.04(10) yes
C9 C14 C15 102.07(10) yes
C13 C14 H141 114.0 no
C9 C14 H141 114.5 no
C15 C14 H141 114.1 no
C14 C15 C11 93.96(10) yes
C14 C15 C16 114.76(11) yes
C11 C15 C16 112.96(11) yes
C14 C15 C17 113.32(11) yes
C11 C15 C17 114.24(11) yes
C16 C15 C17 107.41(12) yes
C15 C16 H161 109.2 no
C15 C16 H162 109.0 no
H161 C16 H162 109.4 no
C15 C16 H163 109.4 no
H161 C16 H163 110.1 no
H162 C16 H163 109.8 no
C15 C17 H171 109.8 no
C15 C17 H172 109.7 no
H171 C17 H172 109.6 no
C15 C17 H173 109.5 no
H171 C17 H173 109.1 no
H172 C17 H173 109.0 no
C11 C18 H181 109.4 no
C11 C18 H182 109.6 no
H181 C18 H182 109.0 no
C11 C18 H183 109.6 no
H181 C18 H183 109.3 no
H182 C18 H183 109.9 no
Mn1 C19 O19 179.51(15) yes
Mn1 C20 O20 177.96(18) yes
Mn1 C21 O21 177.69(15) yes
C8 O1 C2 117.39(11) yes

loop_
_geom_bond_atom_site_label_1
_geom_bond_atom_site_label_2
_geom_bond_distance
_geom_bond_publ_flag
Mn1 C1 2.2258(13) yes
Mn1 C2 2.2191(13) yes
Mn1 C3 2.1565(14) yes
Mn1 C4 2.1663(13) yes
Mn1 C5 2.2197(14) yes
Mn1 C19 1.8079(17) yes
Mn1 C20 1.8203(18) yes
Mn1 C21 1.8220(15) yes
C1 C2 1.4084(17) yes
C1 C6 1.5245(19) yes
C1 H11 0.951 no
C2 C3 1.4372(19) yes
C2 O1 1.3669(17) yes
C3 C4 1.429(2) yes
C3 H31 0.945 no
C4 C5 1.4138(19) yes
C4 C7 1.5242(18) yes
C5 C6 1.5267(17) yes
C5 H51 0.954 no
C6 C9 1.5550(17) yes
C6 H61 0.955 no
C7 H71 0.953 no
C7 H72 0.951 no
C7 H73 0.945 no
C8 O1 1.438(2) yes
C8 H81 0.947 no
C8 H82 0.952 no
C8 H83 0.953 no
C9 C10 1.5439(16) yes
C9 C14 1.5535(17) yes
C9 H91 0.945 no
C10 C11 1.5349(17) yes
C10 O2 1.2198(16) yes
C11 C12 1.567(2) yes
C11 C15 1.5691(17) yes
C11 C18 1.5257(19) yes
C12 C13 1.565(2) yes
C12 H121 0.948 no
C12 H122 0.956 no
C13 C14 1.551(2) yes
C13 H131 0.949 no
C13 H132 0.955 no
C14 C15 1.5681(18) yes
C14 H141 0.950 no
C15 C16 1.543(2) yes
C15 C17 1.5393(19) yes
C16 H161 0.949 no
C16 H162 0.952 no
C16 H163 0.944 no
C17 H171 0.948 no
C17 H172 0.950 no
C17 H173 0.956 no
C18 H181 0.956 no
C18 H182 0.949 no
C18 H183 0.945 no
C19 O19 1.152(2) yes
C20 O20 1.154(2) yes
C21 O21 1.1494(19) yes
